data_7104665
loop_
_publ_author_name
'De Montigny, Frederic'
'Guy, Laure'
'Pilet, Guillaume'
'Vanthuyne, Nicolas'
'Roussel, Christian'
'Lombardi, Rosina'
'Freedman, Teresa B'
'Nafie, Laurence A'
'Crassous, Jeanne'

_publ_section_title
;
 Subtle chirality in oxo- and sulfidorhenium(v) complexes.
;
_journal_issue 32
_journal_name_full 'Chemical communications (Cambridge, England)'
_journal_page_first 4841
_journal_page_last 4843
_journal_paper_doi 10.1039/b907924f
_journal_volume 34
_journal_year 2009
_chemical_formula_moiety 'C12 H17 Re1 S5'
_chemical_formula_sum 'C12 H17 Re S5'
_chemical_formula_weight 507.80
_space_group_IT_number 61
_symmetry_cell_setting orthorhombic
_symmetry_space_group_name_Hall '-P 2ac 2ab'
_symmetry_space_group_name_H-M 'P b c a'
_atom_sites_solution_hydrogens geom
_atom_sites_solution_primary direct
_cell_angle_alpha 90
_cell_angle_beta 90
_cell_angle_gamma 90
_cell_formula_units_Z 8
_cell_length_a 11.4981(3)
_cell_length_b 16.0118(5)
_cell_length_c 18.2530(4)
_cell_measurement_reflns_used 4391
_cell_measurement_temperature 290
_cell_measurement_theta_max 28
_cell_measurement_theta_min 0
_cell_volume 3360.47(16)
_computing_cell_refinement 'DENZO/SCALEPACK (Otwinowski & Minor, 1997)'
_computing_data_collection 'COLLECT (Nonius, 1997-2001).'
_computing_data_reduction 'DENZO/SCALEPACK (Otwinowski & Minor, 1997)'
_computing_molecular_graphics 'CAMERON (Watkin et al., 1996)'
_computing_publication_material 'CRYSTALS (Betteridge et al., 2003)'
_computing_structure_refinement 'CRYSTALS (Betteridge et al., 2003)'
_computing_structure_solution 'SIR97 (Altomare et al., 1999)'
_diffrn_ambient_temperature 290
_diffrn_measured_fraction_theta_full 1.000
_diffrn_measured_fraction_theta_max 0.995
_diffrn_measurement_device 'Nonius KappaCCD'
_diffrn_measurement_device_type Area
_diffrn_measurement_method \w/2\q
_diffrn_radiation_monochromator graphite
_diffrn_radiation_type 'Mo K\a'
_diffrn_radiation_wavelength 0.71073
_diffrn_reflns_av_R_equivalents 0.039
_diffrn_reflns_limit_h_max 14
_diffrn_reflns_limit_h_min -14
_diffrn_reflns_limit_k_max 20
_diffrn_reflns_limit_k_min -20
_diffrn_reflns_limit_l_max 23
_diffrn_reflns_limit_l_min -23
_diffrn_reflns_number 7889
_diffrn_reflns_theta_full 27.187
_diffrn_reflns_theta_max 27.742
_diffrn_reflns_theta_min 2.232
_diffrn_standards_number 0
_exptl_absorpt_coefficient_mu 7.834
_exptl_absorpt_correction_T_max 0.60
_exptl_absorpt_correction_T_min 0.43
_exptl_absorpt_correction_type multi-scan
_exptl_absorpt_process_details 'DENZO/SCALEPACK (Otwinowski & Minor, 1997)'
_exptl_crystal_colour dark
_exptl_crystal_density_diffrn 2.007
_exptl_crystal_density_method 'not measured'
_exptl_crystal_description plate
_exptl_crystal_F_000 1952
_exptl_crystal_size_max 0.11
_exptl_crystal_size_mid 0.11
_exptl_crystal_size_min 0.06
_refine_diff_density_max 1.95
_refine_diff_density_min -2.99
_refine_ls_extinction_coef 57(8)
_refine_ls_extinction_method 'Larson (1970), Equation 22'
_refine_ls_goodness_of_fit_ref 1.0841
_refine_ls_hydrogen_treatment constr
_refine_ls_matrix_type full
_refine_ls_number_parameters 164
_refine_ls_number_reflns 2085
_refine_ls_number_restraints 0
_refine_ls_R_factor_all 0.0910
_refine_ls_R_factor_gt 0.0492
_refine_ls_shift/su_max 0.000306
_refine_ls_structure_factor_coef F
_refine_ls_weighting_details
;
Method, part 1, Chebychev polynomial, (Watkin, 1994, Prince, 1982)
[weight] = 1.0/[A~0~*T~0~(x)+A~1~*T~1~(x) ... +A~n-1~]*T~n-1~(x)]
where A~i~ are the Chebychev coefficients listed below and x= Fcalc/Fmax
Method = Robust Weighting (Prince, 1982)
W = [weight] * [1-(deltaF/6*sigmaF)^2^]^2^
A~i~ are:
0.602 0.584 0.289
;
_refine_ls_weighting_scheme calc
_refine_ls_wR_factor_all 0.1211
_refine_ls_wR_factor_gt 0.0603
_refine_ls_wR_factor_ref 0.0603
_reflns_limit_h_max 14
_reflns_limit_h_min 0
_reflns_limit_k_max 20
_reflns_limit_k_min 0
_reflns_limit_l_max 23
_reflns_limit_l_min 0
_reflns_number_gt 2085
_reflns_number_total 3932
_reflns_threshold_expression I>2.0\s(I)
_oxford_diffrn_Wilson_B_factor 0.00
_oxford_diffrn_Wilson_scale 0.00
_oxford_refine_ls_r_factor_ref 0.0492
_oxford_refine_ls_scale 0.0683(3)
_oxford_reflns_number_all 3904
_oxford_reflns_threshold_expression_ref I>2.0\s(I)
_cod_data_source_file b907924f.txt
_cod_data_source_block 2
_cod_depositor_comments
;
The following automatic conversions were performed:
'_symmetry_cell_setting' value 'Orthorhombic' changed to 'orthorhombic'
according to '/home/saulius/struct/CIF-dictionaries/cif_core.dic'
dictionary named 'cif_core.dic' version 2.4.1 from 2010-06-29.

Automatic conversion script
Id: cif_fix_enum 1527 2010-12-29 10:47:43Z saulius 
;
_cod_original_sg_symbol_H-M 'P b c a '
_cod_original_formula_sum 'C12 H17 Re1 S5'
_cod_database_code 7104665

loop_
_symmetry_equiv_pos_as_xyz
x,y,z
-x,-y,-z
-x+1/2,y+1/2,z
x+1/2,-y+1/2,-z
x,-y+1/2,z+1/2
-x,y+1/2,-z+1/2
-x+1/2,-y,z+1/2
x+1/2,y,-z+1/2

loop_
_atom_site_label
_atom_site_type_symbol
_atom_site_fract_x
_atom_site_fract_y
_atom_site_fract_z
_atom_site_U_iso_or_equiv
_atom_site_occupancy
_atom_site_adp_type
_atom_site_refinement_flags_posn
_atom_site_refinement_flags_adp
_atom_site_refinement_flags_occupancy
_atom_site_disorder_assembly
_atom_site_disorder_group
_oxford_atom_site_special_shape
_atom_site_attached_hydrogens
Re1 Re 0.25239(3) 0.06839(2) 0.495773(16) 0.0374 1.0000 Uani . . . . . . .
S1 S 0.0788(3) 0.0860(3) 0.4718(2) 0.0788 1.0000 Uani . . . . . . .
S11 S 0.3659(3) 0.03436(17) 0.39760(13) 0.0491 1.0000 Uani . . . . . . .
C12 C 0.3549(11) -0.0787(7) 0.3863(5) 0.0581 1.0000 Uani . . . . . . .
C23 C 0.3626(10) -0.1225(7) 0.4601(6) 0.0535 1.0000 Uani . . . . . . .
S14 S 0.2496(2) -0.07785(16) 0.51647(15) 0.0451 1.0000 Uani . . . . . . .
C25 C 0.3068(11) -0.0942(9) 0.6088(6) 0.0645 1.0000 Uani . . . . . . .
C26 C 0.2704(10) -0.0253(9) 0.6604(6) 0.0637 1.0000 Uani . . . . . . .
C27 C 0.1412(11) -0.0302(10) 0.6785(6) 0.0783 1.0000 Uani . . . . . . .
C18 C 0.3455(12) -0.0308(10) 0.7300(6) 0.0794 1.0000 Uani . . . . . . .
S19 S 0.3041(3) 0.07581(19) 0.61630(14) 0.0559 1.0000 Uani . . . . . . .
S21 S 0.3368(3) 0.19942(19) 0.49451(14) 0.0521 1.0000 Uani . . . . . . .
C22 C 0.3740(10) 0.2328(6) 0.4044(6) 0.0515 1.0000 Uani . . . . . . .
C13 C 0.2956(11) 0.2254(7) 0.3459(7) 0.0616 1.0000 Uani . . . . . . .
C24 C 0.3265(15) 0.2535(8) 0.2773(8) 0.0804 1.0000 Uani . . . . . . .
C15 C 0.4332(19) 0.2865(10) 0.2660(10) 0.1087 1.0000 Uani . . . . . . .
C16 C 0.5120(17) 0.2953(10) 0.3232(11) 0.1097 1.0000 Uani . . . . . . .
C17 C 0.4808(12) 0.2679(8) 0.3919(9) 0.0792 1.0000 Uani . . . . . . .
H31 H 0.4175 -0.0981 0.3552 0.0700 1.0000 Uiso R . . . . . .
H32 H 0.2806 -0.0916 0.3638 0.0700 1.0000 Uiso R . . . . . .
H41 H 0.4379 -0.1145 0.4826 0.0641 1.0000 Uiso R . . . . . .
H42 H 0.3486 -0.1817 0.4540 0.0640 1.0000 Uiso R . . . . . .
H61 H 0.2784 -0.1473 0.6274 0.0770 1.0000 Uiso R . . . . . .
H62 H 0.3912 -0.0953 0.6065 0.0770 1.0000 Uiso R . . . . . .
H81 H 0.1183 0.0185 0.7057 0.1170 1.0000 Uiso R . . . . . .
H82 H 0.1264 -0.0792 0.7073 0.1169 1.0000 Uiso R . . . . . .
H83 H 0.0970 -0.0329 0.6339 0.1169 1.0000 Uiso R . . . . . .
H91 H 0.3274 0.0154 0.7614 0.1189 1.0000 Uiso R . . . . . .
H92 H 0.3288 -0.0821 0.7549 0.1189 1.0000 Uiso R . . . . . .
H93 H 0.4263 -0.0290 0.7167 0.1189 1.0000 Uiso R . . . . . .
H131 H 0.2224 0.2019 0.3535 0.0739 1.0000 Uiso R . . . . . .
H141 H 0.2744 0.2496 0.2387 0.0970 1.0000 Uiso R . . . . . .
H151 H 0.4539 0.3035 0.2191 0.1300 1.0000 Uiso R . . . . . .
H161 H 0.5842 0.3195 0.3153 0.1321 1.0000 Uiso R . . . . . .
H171 H 0.5335 0.2729 0.4305 0.0949 1.0000 Uiso R . . . . . .

loop_
_atom_site_aniso_label
_atom_site_aniso_U_11
_atom_site_aniso_U_22
_atom_site_aniso_U_33
_atom_site_aniso_U_23
_atom_site_aniso_U_13
_atom_site_aniso_U_12
Re1 0.0378(3) 0.0359(3) 0.0384(2) -0.00452(14) -0.00152(18) 0.00187(19)
S1 0.0536(17) 0.090(3) 0.093(2) -0.012(2) -0.0081(16) 0.0045(18)
S11 0.0675(16) 0.0349(13) 0.0449(12) -0.0041(10) 0.0101(12) -0.0024(14)
C12 0.079(8) 0.049(6) 0.046(5) -0.017(5) 0.005(5) 0.002(7)
C23 0.056(6) 0.039(6) 0.065(6) -0.002(5) 0.003(5) -0.004(5)
S14 0.0437(12) 0.0403(12) 0.0513(11) 0.0021(9) 0.0002(12) -0.0035(13)
C25 0.065(7) 0.081(9) 0.047(6) 0.021(6) -0.001(5) -0.012(7)
C26 0.067(7) 0.080(8) 0.045(5) 0.007(5) 0.014(5) -0.004(7)
C27 0.074(8) 0.104(10) 0.056(7) 0.012(7) 0.021(6) -0.011(9)
C18 0.074(9) 0.112(11) 0.053(6) 0.006(7) 0.002(6) 0.003(9)
S19 0.0732(18) 0.0540(17) 0.0405(12) -0.0097(11) -0.0014(12) -0.0046(16)
S21 0.0669(17) 0.0327(12) 0.0566(14) -0.0083(11) -0.0100(12) 0.0071(13)
C22 0.060(6) 0.027(5) 0.068(6) 0.002(5) -0.004(5) 0.001(5)
C13 0.075(7) 0.040(6) 0.070(7) 0.001(5) -0.015(6) 0.000(6)
C24 0.112(12) 0.055(8) 0.075(9) 0.015(6) -0.007(8) -0.003(9)
C15 0.137(17) 0.076(12) 0.113(13) 0.052(10) 0.017(12) -0.012(12)
C16 0.111(14) 0.079(11) 0.139(17) 0.050(11) 0.002(12) -0.012(10)
C17 0.075(9) 0.060(9) 0.103(12) 0.014(7) -0.010(8) -0.016(7)

loop_
_atom_type_symbol
_atom_type_scat_dispersion_real
_atom_type_scat_dispersion_imag
_atom_type_scat_Cromer_Mann_a1
_atom_type_scat_Cromer_Mann_b1
_atom_type_scat_Cromer_Mann_a2
_atom_type_scat_Cromer_Mann_b2
_atom_type_scat_Cromer_Mann_a3
_atom_type_scat_Cromer_Mann_b3
_atom_type_scat_Cromer_Mann_a4
_atom_type_scat_Cromer_Mann_b4
_atom_type_scat_Cromer_Mann_c
_atom_type_scat_source
C 0.0033 0.0016 2.3100 20.8439 1.0200 10.2075 1.5886 0.5687 0.8650 51.6512 0.2156 'International Tables Vol C 4.2.6.8 and 6.1.1.4'
H 0.0000 0.0000 0.4930 10.5109 0.3229 26.1257 0.1402 3.1424 0.0408 57.7998 0.0030 'International Tables Vol C 4.2.6.8 and 6.1.1.4'
Re -1.0185 7.2310 28.7621 1.6719 15.7189 9.0923 14.5564 0.3505 5.4417 52.0861 10.4720 'International Tables Vol C 4.2.6.8 and 6.1.1.4'
S 0.1246 0.1234 6.9053 1.4679 5.2034 22.2151 1.4379 0.2536 1.5863 56.1720 0.8669 'International Tables Vol C 4.2.6.8 and 6.1.1.4'

loop_
_geom_angle_atom_site_label_1
_geom_angle_site_symmetry_1
_geom_angle_atom_site_label_2
_geom_angle_site_symmetry_2
_geom_angle_atom_site_label_3
_geom_angle_site_symmetry_3
_geom_angle
_geom_angle_publ_flag
S1 . Re1 . S11 . 114.83(13) yes
S1 . Re1 . S14 . 98.96(13) yes
S11 . Re1 . S14 . 84.10(9) yes
S1 . Re1 . S19 . 116.68(14) yes
S11 . Re1 . S19 . 128.33(10) yes
S14 . Re1 . S19 . 84.34(10) yes
S1 . Re1 . S21 . 106.25(14) yes
S11 . Re1 . S21 . 88.21(10) yes
S14 . Re1 . S21 . 154.58(9) yes
S19 . Re1 . S21 . 81.55(10) yes
Re1 . S11 . C12 . 106.6(4) yes
S11 . C12 . C23 . 110.7(7) yes
S11 . C12 . H31 . 109.4 no
C23 . C12 . H31 . 109.1 no
S11 . C12 . H32 . 108.7 no
C23 . C12 . H32 . 109.1 no
H31 . C12 . H32 . 109.8 no
C12 . C23 . S14 . 106.2(8) yes
C12 . C23 . H41 . 111.6 no
S14 . C23 . H41 . 110.4 no
C12 . C23 . H42 . 109.9 no
S14 . C23 . H42 . 109.5 no
H41 . C23 . H42 . 109.2 no
C23 . S14 . Re1 . 106.9(4) yes
C23 . S14 . C25 . 102.1(5) yes
Re1 . S14 . C25 . 106.5(4) yes
S14 . C25 . C26 . 111.8(9) yes
S14 . C25 . H61 . 109.1 no
C26 . C25 . H61 . 109.1 no
S14 . C25 . H62 . 108.8 no
C26 . C25 . H62 . 108.5 no
H61 . C25 . H62 . 109.6 no
C25 . C26 . C27 . 111.6(11) yes
C25 . C26 . C18 . 108.5(11) yes
C27 . C26 . C18 . 111.4(9) yes
C25 . C26 . S19 . 108.0(7) yes
C27 . C26 . S19 . 110.1(10) yes
C18 . C26 . S19 . 107.0(9) yes
C26 . C27 . H81 . 109.7 no
C26 . C27 . H82 . 109.6 no
H81 . C27 . H82 . 109.4 no
C26 . C27 . H83 . 109.5 no
H81 . C27 . H83 . 109.2 no
H82 . C27 . H83 . 109.5 no
C26 . C18 . H91 . 109.1 no
C26 . C18 . H92 . 109.2 no
H91 . C18 . H92 . 109.5 no
C26 . C18 . H93 . 109.5 no
H91 . C18 . H93 . 109.7 no
H92 . C18 . H93 . 109.8 no
C26 . S19 . Re1 . 108.6(4) yes
Re1 . S21 . C22 . 112.5(4) yes
S21 . C22 . C13 . 121.6(9) yes
S21 . C22 . C17 . 119.5(10) yes
C13 . C22 . C17 . 118.9(12) yes
C22 . C13 . C24 . 120.0(13) yes
C22 . C13 . H131 . 120.0 no
C24 . C13 . H131 . 120.0 no
C13 . C24 . C15 . 120.0(15) yes
C13 . C24 . H141 . 120.2 no
C15 . C24 . H141 . 119.8 no
C24 . C15 . C16 . 121.2(15) yes
C24 . C15 . H151 . 119.1 no
C16 . C15 . H151 . 119.7 no
C15 . C16 . C17 . 118.8(16) yes
C15 . C16 . H161 . 120.6 no
C17 . C16 . H161 . 120.5 no
C16 . C17 . C22 . 121.1(15) yes
C16 . C17 . H171 . 119.5 no
C22 . C17 . H171 . 119.4 no

loop_
_geom_bond_atom_site_label_1
_geom_bond_site_symmetry_1
_geom_bond_atom_site_label_2
_geom_bond_site_symmetry_2
_geom_bond_distance
_geom_bond_publ_flag
Re1 . S1 . 2.063(3) yes
Re1 . S11 . 2.283(2) yes
Re1 . S14 . 2.372(3) yes
Re1 . S19 . 2.282(3) yes
Re1 . S21 . 2.312(3) yes
S11 . C12 . 1.826(11) yes
C12 . C23 . 1.522(15) yes
C12 . H31 . 0.968 no
C12 . H32 . 0.970 no
C23 . S14 . 1.806(11) yes
C23 . H41 . 0.967 no
C23 . H42 . 0.968 no
S14 . C25 . 1.828(11) yes
C25 . C26 . 1.511(18) yes
C25 . H61 . 0.972 no
C25 . H62 . 0.971 no
C26 . C27 . 1.523(15) yes
C26 . C18 . 1.538(16) yes
C26 . S19 . 1.849(13) yes
C27 . H81 . 0.962 no
C27 . H82 . 0.959 no
C27 . H83 . 0.961 no
C18 . H91 . 0.959 no
C18 . H92 . 0.958 no
C18 . H93 . 0.961 no
S21 . C22 . 1.782(11) yes
C22 . C13 . 1.403(15) yes
C22 . C17 . 1.369(16) yes
C13 . C24 . 1.377(17) yes
C13 . H131 . 0.933 no
C24 . C15 . 1.35(2) yes
C24 . H141 . 0.926 no
C15 . C16 . 1.39(2) yes
C15 . H151 . 0.929 no
C16 . C17 . 1.38(2) yes
C16 . H161 . 0.928 no
C17 . H171 . 0.933 no
